data_2212758
loop_
_publ_author_name
'Odaba\,so\(glu, Mustafa'
'B\"uy\"ukg\"ung\"or, Orhan'
'Narayana, B.'
'Vijesh, A. M.'
'Yathirajan, H. S.'

_publ_section_title
;
 (<i>E</i>)-2-Hydroxy-5-methyl-3-[(2-pyridylimino)methyl]benzaldehyde
;
_journal_coeditor_code AT2241
_journal_issue 4
_journal_name_full 'Acta Crystallographica Section E'
_journal_page_first o1916
_journal_page_last o1918
_journal_paper_doi 10.1107/S1600536807012913
_journal_volume 63
_journal_year 2007
_chemical_formula_iupac 'C14 H12 N2 O2'
_chemical_formula_moiety 'C14 H12 N2 O2'
_chemical_formula_sum 'C14 H12 N2 O2'
_chemical_formula_weight 240.26
_chemical_melting_point .393E-305
_chemical_name_common 3-(2-pyridyliminomethyl)-5-methylsalicylaldehyde
_chemical_name_systematic
;
(E)-2-Hydroxy-5-methyl-3-[(2-pyridylimino)methyl]benzaldehyde
;
_space_group_IT_number 7
_symmetry_cell_setting monoclinic
_symmetry_space_group_name_Hall 'P -2yc'
_symmetry_space_group_name_H-M 'P 1 c 1'
_atom_sites_solution_hydrogens geom
_atom_sites_solution_primary direct
_atom_sites_solution_secondary difmap
_audit_creation_method SHELXL97
_cell_angle_alpha 90.00
_cell_angle_beta 108.847(8)
_cell_angle_gamma 90.00
_cell_formula_units_Z 2
_cell_length_a 7.4049(8)
_cell_length_b 4.2957(3)
_cell_length_c 20.154(2)
_cell_measurement_reflns_used 10246
_cell_measurement_temperature 296
_cell_measurement_theta_max 27.95
_cell_measurement_theta_min 2.14
_cell_volume 606.71(10)
_computing_cell_refinement X-AREA
_computing_data_collection 'X-AREA (Stoe & Cie, 2002)'
_computing_data_reduction 'X-RED32 (Stoe & Cie, 2002)'
_computing_molecular_graphics 'ORTEP-3 for Windows (Farrugia, 1997)'
_computing_publication_material 'WinGX (Farrugia, 1999)'
_computing_structure_refinement 'SHELXL97 (Sheldrick, 1997)'
_computing_structure_solution 'SHELXS97 (Sheldrick, 1990)'
_diffrn_ambient_temperature 296
_diffrn_detector_area_resol_mean 6.67
_diffrn_measured_fraction_theta_full 0.992
_diffrn_measured_fraction_theta_max 0.992
_diffrn_measurement_device '2-circle goniometer'
_diffrn_measurement_device_type 'Stoe IPDSII'
_diffrn_measurement_method \w
_diffrn_radiation_monochromator 'plane graphite'
_diffrn_radiation_source 'fine-focus sealed tube'
_diffrn_radiation_type MoK\a
_diffrn_radiation_wavelength 0.71073
_diffrn_reflns_av_R_equivalents 0.1004
_diffrn_reflns_av_sigmaI/netI 0.0430
_diffrn_reflns_limit_h_max 9
_diffrn_reflns_limit_h_min -9
_diffrn_reflns_limit_k_max 5
_diffrn_reflns_limit_k_min -5
_diffrn_reflns_limit_l_max 24
_diffrn_reflns_limit_l_min -24
_diffrn_reflns_number 10246
_diffrn_reflns_theta_full 26.00
_diffrn_reflns_theta_max 26.00
_diffrn_reflns_theta_min 2.91
_diffrn_standards_number 0
_exptl_absorpt_coefficient_mu 0.090
_exptl_absorpt_correction_T_max 0.9888
_exptl_absorpt_correction_T_min 0.9537
_exptl_absorpt_correction_type integration
_exptl_absorpt_process_details '(X-RED32; Stoe & Cie, 2002)'
_exptl_crystal_colour red
_exptl_crystal_density_diffrn 1.315
_exptl_crystal_density_method 'not measured'
_exptl_crystal_description 'prismatic rod'
_exptl_crystal_F_000 252
_exptl_crystal_size_max 0.56
_exptl_crystal_size_mid 0.27
_exptl_crystal_size_min 0.18
_refine_diff_density_max 0.179
_refine_diff_density_min -0.156
_refine_ls_extinction_coef 0.064(13)
_refine_ls_extinction_expression Fc^*^=kFc[1+0.001xFc^2^\l^3^/sin(2\q)]^-1/4^
_refine_ls_extinction_method 'SHELXL97 (Sheldrick, 1997)'
_refine_ls_goodness_of_fit_ref 0.985
_refine_ls_hydrogen_treatment constr
_refine_ls_matrix_type full
_refine_ls_number_parameters 164
_refine_ls_number_reflns 1184
_refine_ls_number_restraints 2
_refine_ls_restrained_S_all 0.984
_refine_ls_R_factor_all 0.0580
_refine_ls_R_factor_gt 0.0430
_refine_ls_shift/su_max 0.000
_refine_ls_shift/su_mean 0.000
_refine_ls_structure_factor_coef Fsqd
_refine_ls_weighting_details 'calc w = 1/[\s^2^(Fo^2^)+(0.07P)^2^] where P=(Fo^2^+2Fc^2^)/3'
_refine_ls_weighting_scheme calc
_refine_ls_wR_factor_gt 0.1059
_refine_ls_wR_factor_ref 0.1144
_reflns_number_gt 853
_reflns_number_total 1184
_reflns_threshold_expression I>2\s(I)
_cod_data_source_file at2241.cif
_cod_data_source_block I
_cod_original_cell_volume 606.72(10)
_cod_original_sg_symbol_H-M 'P c'
_cod_database_code 2212758
_cod_database_fobs_code 2212758

loop_
_symmetry_equiv_pos_as_xyz
'x, y, z'
'x, -y, z+1/2'

loop_
_atom_site_type_symbol
_atom_site_label
_atom_site_fract_x
_atom_site_fract_y
_atom_site_fract_z
_atom_site_U_iso_or_equiv
_atom_site_adp_type
_atom_site_calc_flag
_atom_site_refinement_flags
_atom_site_occupancy
C C1 0.1508(4) 0.9603(7) 0.77188(17) 0.0589(8) Uani d . 1
C C2 0.3194(4) 1.0599(7) 0.75990(17) 0.0608(8) Uani d . 1
C C3 0.4422(4) 1.2641(8) 0.80672(17) 0.0634(9) Uani d . 1
C C4 0.3982(4) 1.3660(7) 0.86578(19) 0.0626(8) Uani d . 1
H H4 0.4812 1.5023 0.8969 0.075 Uiso calc R 1
C C5 0.2348(4) 1.2696(7) 0.87913(18) 0.0620(8) Uani d . 1
C C6 0.1144(4) 1.0688(8) 0.83129(16) 0.0626(8) Uani d . 1
H H6 0.0035 1.0032 0.8393 0.075 Uiso calc R 1
C C7 0.6152(5) 1.3830(9) 0.7946(2) 0.0773(10) Uani d . 1
H H7 0.6398 1.3166 0.7545 0.093 Uiso calc R 1
C C8 0.1889(6) 1.3835(9) 0.9425(2) 0.0783(10) Uani d . 1
H H8A 0.0709 1.2929 0.9430 0.117 Uiso calc R 1
H H8B 0.1772 1.6062 0.9407 0.117 Uiso calc R 1
H H8C 0.2894 1.3241 0.9842 0.117 Uiso calc R 1
C C9 0.0206(4) 0.7485(8) 0.72540(18) 0.0621(7) Uani d . 1
H H9 -0.0883 0.6872 0.7354 0.075 Uiso calc R 1
C C10 -0.0854(5) 0.4396(7) 0.62400(18) 0.0630(8) Uani d . 1
C C11 -0.0538(5) 0.3529(8) 0.5637(2) 0.0758(10) Uani d . 1
H H11 0.0548 0.4196 0.5543 0.091 Uiso calc R 1
C C12 -0.1847(6) 0.1655(9) 0.5171(2) 0.0847(11) Uani d . 1
H H12 -0.1668 0.1045 0.4754 0.102 Uiso calc R 1
C C13 -0.3424(6) 0.0696(9) 0.5330(2) 0.0841(11) Uani d . 1
H H13 -0.4344 -0.0558 0.5023 0.101 Uiso calc R 1
C C14 -0.3604(6) 0.1640(9) 0.5955(2) 0.0844(11) Uani d . 1
H H14 -0.4660 0.0952 0.6067 0.101 Uiso calc R 1
N N1 0.0498(4) 0.6410(7) 0.67039(15) 0.0644(7) Uani d . 1
N N2 -0.2356(4) 0.3489(6) 0.64126(16) 0.0738(8) Uani d . 1
O O1 0.3616(3) 0.9620(6) 0.70300(13) 0.0784(7) Uani d . 1
H H1 0.2778 0.8437 0.6800 0.118 Uiso calc R 1
O O2 0.7275(3) 1.5603(7) 0.83302(16) 0.0938(9) Uani d . 1

loop_
_atom_site_aniso_label
_atom_site_aniso_U_11
_atom_site_aniso_U_22
_atom_site_aniso_U_33
_atom_site_aniso_U_12
_atom_site_aniso_U_13
_atom_site_aniso_U_23
C1 0.0536(15) 0.0612(17) 0.067(2) 0.0012(14) 0.0261(14) 0.0092(14)
C2 0.0576(17) 0.0658(17) 0.066(2) 0.0020(14) 0.0294(15) 0.0045(16)
C3 0.0534(17) 0.0697(19) 0.071(2) 0.0004(15) 0.0254(15) 0.0047(16)
C4 0.0553(15) 0.0678(17) 0.068(2) 0.0011(14) 0.0241(14) 0.0014(15)
C5 0.0633(17) 0.0651(17) 0.063(2) 0.0049(15) 0.0275(14) 0.0046(15)
C6 0.0587(17) 0.0637(17) 0.073(2) 0.0013(13) 0.0315(16) 0.0071(15)
C7 0.0610(18) 0.092(2) 0.087(3) -0.0077(18) 0.0338(17) -0.005(2)
C8 0.079(2) 0.090(2) 0.078(3) 0.0017(19) 0.0414(18) -0.0062(19)
C9 0.0585(15) 0.0606(16) 0.073(2) -0.0017(13) 0.0295(15) 0.0069(14)
C10 0.0683(19) 0.0601(16) 0.065(2) 0.0005(15) 0.0270(16) 0.0062(16)
C11 0.080(2) 0.081(2) 0.073(3) -0.0025(18) 0.034(2) 0.0016(19)
C12 0.098(3) 0.088(2) 0.071(3) 0.002(2) 0.032(2) -0.006(2)
C13 0.082(3) 0.082(2) 0.084(3) -0.005(2) 0.021(2) -0.005(2)
C14 0.076(2) 0.095(3) 0.085(3) -0.014(2) 0.031(2) -0.008(2)
N1 0.0641(15) 0.0667(15) 0.0682(18) 0.0001(12) 0.0294(13) 0.0051(12)
N2 0.0677(16) 0.0828(19) 0.076(2) -0.0131(14) 0.0295(14) -0.0041(15)
O1 0.0751(14) 0.0919(17) 0.0825(18) -0.0128(13) 0.0454(13) -0.0128(13)
O2 0.0633(14) 0.119(2) 0.104(2) -0.0251(15) 0.0328(13) -0.0187(18)

loop_
_atom_type_symbol
_atom_type_description
_atom_type_scat_dispersion_real
_atom_type_scat_dispersion_imag
_atom_type_scat_source
C C 0.0033 0.0000 'International Tables Vol C Tables 4.2.6.8 and 6.1.1.4'
H H 0.0000 0.0000 'International Tables Vol C Tables 4.2.6.8 and 6.1.1.4'
N N 0.0061 0.0000 'International Tables Vol C Tables 4.2.6.8 and 6.1.1.4'
O O 0.0106 0.0000 'International Tables Vol C Tables 4.2.6.8 and 6.1.1.4'

loop_
_geom_angle_atom_site_label_1
_geom_angle_atom_site_label_2
_geom_angle_atom_site_label_3
_geom_angle
_geom_angle_publ_flag
C6 C1 C2 118.3(3) ?
C6 C1 C9 119.9(3) ?
C2 C1 C9 121.8(3) ?
O1 C2 C3 119.6(3) ?
O1 C2 C1 120.7(3) ?
C3 C2 C1 119.7(3) ?
C2 C3 C4 119.6(3) ?
C2 C3 C7 121.4(3) ?
C4 C3 C7 119.1(3) ?
C5 C4 C3 121.9(3) ?
C5 C4 H4 119.0 ?
C3 C4 H4 119.0 ?
C6 C5 C4 117.3(3) ?
C6 C5 C8 121.5(3) ?
C4 C5 C8 121.2(3) ?
C5 C6 C1 123.3(3) ?
C5 C6 H6 118.4 ?
C1 C6 H6 118.4 ?
O2 C7 C3 124.8(4) ?
O2 C7 H7 117.6 ?
C3 C7 H7 117.6 ?
C5 C8 H8A 109.5 ?
C5 C8 H8B 109.5 ?
H8A C8 H8B 109.5 ?
C5 C8 H8C 109.5 ?
H8A C8 H8C 109.5 ?
H8B C8 H8C 109.5 ?
N1 C9 C1 121.9(3) y
N1 C9 H9 119.1 ?
C1 C9 H9 119.1 ?
N2 C10 C11 123.7(3) ?
N2 C10 N1 118.6(3) ?
C11 C10 N1 117.8(3) ?
C10 C11 C12 119.0(3) ?
C10 C11 H11 120.5 ?
C12 C11 H11 120.5 ?
C13 C12 C11 118.9(4) ?
C13 C12 H12 120.5 ?
C11 C12 H12 120.5 ?
C14 C13 C12 118.0(4) ?
C14 C13 H13 121.0 ?
C12 C13 H13 121.0 ?
N2 C14 C13 124.1(4) ?
N2 C14 H14 118.0 ?
C13 C14 H14 118.0 ?
C9 N1 C10 120.5(3) y
C10 N2 C14 116.4(3) ?
C2 O1 H1 109.5 ?

loop_
_geom_bond_atom_site_label_1
_geom_bond_atom_site_label_2
_geom_bond_distance
_geom_bond_publ_flag
C1 C6 1.390(4) ?
C1 C2 1.412(4) ?
C1 C9 1.432(5) y
C2 O1 1.349(4) y
C2 C3 1.390(4) ?
C3 C4 1.402(4) ?
C3 C7 1.471(4) ?
C4 C5 1.385(4) ?
C4 H4 0.9300 ?
C5 C6 1.383(5) ?
C5 C8 1.506(5) ?
C6 H6 0.9300 ?
C7 O2 1.206(4) ?
C7 H7 0.9300 ?
C8 H8A 0.9600 ?
C8 H8B 0.9600 ?
C8 H8C 0.9600 ?
C9 N1 1.282(4) y
C9 H9 0.9300 ?
C10 N2 1.326(4) ?
C10 C11 1.362(5) ?
C10 N1 1.422(4) y
C11 C12 1.372(5) ?
C11 H11 0.9300 ?
C12 C13 1.370(6) ?
C12 H12 0.9300 ?
C13 C14 1.369(6) ?
C13 H13 0.9300 ?
C14 N2 1.336(5) ?
C14 H14 0.9300 ?
O1 H1 0.8200 ?

loop_
_geom_hbond_atom_site_label_D
_geom_hbond_atom_site_label_H
_geom_hbond_atom_site_label_A
_geom_hbond_site_symmetry_A
_geom_hbond_distance_DH
_geom_hbond_distance_HA
_geom_hbond_distance_DA
_geom_hbond_angle_DHA
O1 H1 N1 . 0.82 1.85 2.585(3) 147.9
C9 H9 O2 1_445 0.93 2.79 3.620(4) 149.9
C14 H14 O1 1_445 0.93 2.71 3.546(5) 150.5
C6 H6 O2 1_445 0.93 2.77 3.612(4) 151.8
C7 H7 N2 1_665 0.93 2.73 3.606(5) 158.0

loop_
_geom_torsion_atom_site_label_1
_geom_torsion_atom_site_label_2
_geom_torsion_atom_site_label_3
_geom_torsion_atom_site_label_4
_geom_torsion
_geom_torsion_publ_flag
C6 C1 C2 O1 -179.9(3) ?
C9 C1 C2 O1 1.2(4) ?
C6 C1 C2 C3 -0.7(4) ?
C9 C1 C2 C3 -179.6(3) ?
O1 C2 C3 C4 179.9(3) ?
C1 C2 C3 C4 0.7(5) ?
O1 C2 C3 C7 1.6(5) ?
C1 C2 C3 C7 -177.6(3) ?
C2 C3 C4 C5 -0.1(5) ?
C7 C3 C4 C5 178.2(3) ?
C3 C4 C5 C6 -0.5(4) ?
C3 C4 C5 C8 -179.5(3) ?
C4 C5 C6 C1 0.5(5) ?
C8 C5 C6 C1 179.5(3) ?
C2 C1 C6 C5 0.1(4) ?
C9 C1 C6 C5 179.0(3) ?
C2 C3 C7 O2 180.0(3) ?
C4 C3 C7 O2 1.7(6) ?
C6 C1 C9 N1 -179.4(3) ?
C2 C1 C9 N1 -0.6(5) ?
N2 C10 C11 C12 1.1(5) ?
N1 C10 C11 C12 -178.3(3) ?
C10 C11 C12 C13 -0.5(5) ?
C11 C12 C13 C14 -0.6(6) ?
C12 C13 C14 N2 1.4(6) ?
C1 C9 N1 C10 -177.8(3) y
N2 C10 N1 C9 -4.5(4) ?
C11 C10 N1 C9 174.9(3) ?
C11 C10 N2 C14 -0.5(5) ?
N1 C10 N2 C14 178.9(3) ?
C13 C14 N2 C10 -0.8(6) ?

loop_
_cod_related_entry_id
_cod_related_entry_database
_cod_related_entry_code
1 ChemSpider 30655191
